data_7703383
loop_
_publ_author_name
'Kitagawa, Yuichi'
'Kumagai, Marina'
'Nakanishi, Takayuki'
'Fushimi, Koji'
'Hasegawa, Yasuchika'

_publ_section_title
;
 First aggregation-induced emission of a Tb(iii) luminophore based on
 modulation of ligand-ligand charge transfer bands.
;
_journal_issue 8
_journal_name_full 'Dalton transactions (Cambridge, England : 2003)'
_journal_page_first 2431
_journal_page_last 2436
_journal_paper_doi 10.1039/d0dt00094a
_journal_volume 49
_journal_year 2020
_chemical_formula_moiety 'C47 H65 N4 O6 Tb'
_chemical_formula_sum 'C47 H62 N4 O6 Tb'
_chemical_formula_weight 937.92
_space_group_crystal_system triclinic
_space_group_IT_number 2
_space_group_name_Hall '-P 1'
_space_group_name_H-M_alt 'P -1'
_atom_sites_solution_hydrogens geom
_atom_sites_solution_primary dual
_audit_creation_date 2018-03-08
_audit_creation_method
;
Olex2 1.2-ac3
(compiled 2017.08.10 svn.r3458 for OlexSys, GUI svn.r5381)
;
_audit_update_record
;
2018-09-12 deposited with the CCDC.	2020-01-22 downloaded from the CCDC.
;
_cell_angle_alpha 104.160(2)
_cell_angle_beta 93.820(2)
_cell_angle_gamma 110.125(2)
_cell_formula_units_Z 2
_cell_length_a 10.9111(2)
_cell_length_b 12.2969(2)
_cell_length_c 19.3981(3)
_cell_measurement_reflns_used 30213
_cell_measurement_temperature 123
_cell_measurement_theta_max 29.1880
_cell_measurement_theta_min 2.3030
_cell_volume 2336.81(8)
_computing_cell_refinement 'CrysAlisPro 1.171.39.43a (Rigaku OD, 2018)'
_computing_data_collection 'CrysAlisPro 1.171.39.43a (Rigaku OD, 2018)'
_computing_data_reduction 'CrysAlisPro 1.171.39.43a (Rigaku OD, 2018)'
_computing_molecular_graphics 'Olex2 (Dolomanov et al., 2009)'
_computing_publication_material 'Olex2 (Dolomanov et al., 2009)'
_computing_structure_refinement 'ShelXL (Sheldrick, 2015)'
_computing_structure_solution 'ShelXT (Sheldrick, 2015)'
_diffrn_ambient_temperature 123
_diffrn_detector 'CCD plate'
_diffrn_measured_fraction_theta_full 0.998
_diffrn_measured_fraction_theta_max 0.882
_diffrn_measurement_details
;
List of Runs (angles in degrees, time in seconds):

  # Type    Start    End  Width  t~exp~   \w     \q     \k     \f   Frames
#--------------------------------------------------------------------------
  1  \w    -34.00  62.00   0.50    0.50    --   -7.30  14.00  60.00  192
  2  \w    -33.00  82.00   0.50    0.50    --   -7.30  57.00 -60.00  230
  3  \w    -88.00 -63.00   0.50    0.50    --   -7.30  60.00-180.00   50
  4  \w     15.00  58.00   0.50    0.50    --   -7.30  60.00-180.00   86
  5  \w    -73.00 -28.00   0.50    0.50    --   -7.30  29.00-180.00   90
  6  \w     16.00  79.00   0.50    0.50    --   -7.30  29.00-180.00  126
  7  \w    -97.00  82.00   0.50    0.50    --   -7.30  29.00   0.00  358
  8  \w    -88.00 -55.00   0.50    0.50    --   -7.30  14.00  60.00   66
;
_diffrn_measurement_device 'four-circle diffractometer'
_diffrn_measurement_device_type 'XtaLAB AFC11 (RCD3): quarter-chi single'
_diffrn_measurement_method '\w scans'
_diffrn_orient_matrix_type 'CrysAlisPro convention (1999,Acta A55,543-557)'
_diffrn_orient_matrix_UB_11 -0.0282008000
_diffrn_orient_matrix_UB_12 -0.0640033000
_diffrn_orient_matrix_UB_13 -0.0093349000
_diffrn_orient_matrix_UB_21 -0.0157030000
_diffrn_orient_matrix_UB_22 0.0033267000
_diffrn_orient_matrix_UB_23 0.0351659000
_diffrn_orient_matrix_UB_31 -0.0623434000
_diffrn_orient_matrix_UB_32 0.0012263000
_diffrn_orient_matrix_UB_33 -0.0117671000
_diffrn_radiation_monochromator mirror
_diffrn_radiation_probe x-ray
_diffrn_radiation_type MoK\a
_diffrn_radiation_wavelength 0.71073
_diffrn_reflns_av_R_equivalents 0.0258
_diffrn_reflns_av_unetI/netI 0.0246
_diffrn_reflns_Laue_measured_fraction_full 0.998
_diffrn_reflns_Laue_measured_fraction_max 0.882
_diffrn_reflns_limit_h_max 14
_diffrn_reflns_limit_h_min -11
_diffrn_reflns_limit_k_max 16
_diffrn_reflns_limit_k_min -16
_diffrn_reflns_limit_l_max 25
_diffrn_reflns_limit_l_min -25
_diffrn_reflns_number 39890
_diffrn_reflns_point_group_measured_fraction_full 0.998
_diffrn_reflns_point_group_measured_fraction_max 0.882
_diffrn_reflns_theta_full 25.242
_diffrn_reflns_theta_max 28.957
_diffrn_reflns_theta_min 2.130
_diffrn_source 'Rotating-anode X-ray tube (dual wavelength)'
_diffrn_source_type 'Rigaku (Mo) X-ray DW Source'
_exptl_absorpt_coefficient_mu 1.562
_exptl_absorpt_correction_T_max 1.00000
_exptl_absorpt_correction_T_min 0.68921
_exptl_absorpt_correction_type multi-scan
_exptl_absorpt_process_details
;
CrysAlisPro 1.171.39.43a (Rigaku Oxford Diffraction, 2018)
Empirical absorption correction using spherical harmonics,
 implemented in SCALE3 ABSPACK scaling algorithm.
;
_exptl_crystal_colour colourless
_exptl_crystal_colour_primary colourless
_exptl_crystal_density_diffrn 1.333
_exptl_crystal_description block
_exptl_crystal_F_000 970
_exptl_crystal_size_max 0.467
_exptl_crystal_size_mid 0.25
_exptl_crystal_size_min 0.212
_refine_diff_density_max 1.445
_refine_diff_density_min -1.053
_refine_diff_density_rms 0.268
_refine_ls_extinction_method none
_refine_ls_goodness_of_fit_ref 0.834
_refine_ls_hydrogen_treatment constr
_refine_ls_matrix_type full
_refine_ls_number_parameters 541
_refine_ls_number_reflns 10914
_refine_ls_number_restraints 0
_refine_ls_restrained_S_all 0.834
_refine_ls_R_factor_all 0.0289
_refine_ls_R_factor_gt 0.0244
_refine_ls_shift/su_max 0.002
_refine_ls_shift/su_mean 0.000
_refine_ls_structure_factor_coef Fsqd
_refine_ls_weighting_details 'w=1/[\s^2^(Fo^2^)+(0.1000P)^2^] where P=(Fo^2^+2Fc^2^)/3'
_refine_ls_weighting_scheme calc
_refine_ls_wR_factor_gt 0.0847
_refine_ls_wR_factor_ref 0.0946
_reflns_Friedel_coverage 0.000
_reflns_number_gt 10234
_reflns_number_total 10914
_reflns_threshold_expression 'I > 2\s(I)'
_cod_data_source_file d0dt00094a2.cif
_cod_data_source_block tbtmhdpq
_cod_depositor_comments 'Adding full bibliography for 7703382--7703385.cif.'
_cod_original_cell_volume 2336.80(8)
_cod_database_code 7703383
_shelx_shelxl_version_number 2016/6
_chemical_oxdiff_formula 'C47 H62 N4 O6 Tb'
_shelx_space_group_comment
;
The symmetry employed for this shelxl refinement is uniquely defined
by the following loop, which should always be used as a source of
symmetry information in preference to the above space-group names.
They are only intended as comments.
;
_reflns_odcompleteness_completeness 99.75
_reflns_odcompleteness_iscentric 1
_reflns_odcompleteness_theta 26.32
_olex2_refinement_description
;
1. Fixed Uiso
 At 1.2 times of:
  All C(H) groups
 At 1.5 times of:
  All C(H,H,H) groups
2.a Aromatic/amide H refined with riding coordinates:
 C00D(H00D), C00F(H00F), C00Q(H00Q), C00R(H00R), C00S(H00S), C00U(H00U),
 C00V(H00V), C012(H012), C015(H015), C018(H018), C01E(H01Z)
2.b Idealised Me refined as rotating group:
 C00W(H00A,H00B,H00C), C010(H01A,H01B,H01C), C011(H01D,H01E,H01F), C016(H01G,
 H01H,H01I), C017(H01J,H01K,H01L), C019(H01M,H01N,H01O), C01A(H01P,H01Q,H01R),
 C01B(H01S,H01T,H01U), C01C(H01V,H01W,H01X), C01D(H01Y,H,HA), C01F(H01,HB,HC),
 C01G(H0AA,HD,HE), C01H(H1AA,HF,HG), C01I(H2AA,HH,HI), C01J(H3AA,HJ,HK),
 C01K(H4AA,HL,HM), C01L(HN,HO,H5AA), C01M(H6AA,HP,HQ)
;
_olex2_submission_special_instructions 'No special instructions were received'
_oxdiff_exptl_absorpt_empirical_details
;
Empirical correction (ABSPACK) includes:
- Absorption correction using spherical harmonics
- Frame scaling
;
_oxdiff_exptl_absorpt_empirical_full_max 2.219
_oxdiff_exptl_absorpt_empirical_full_min 0.708

loop_
_space_group_symop_operation_xyz
'x, y, z'
'-x, -y, -z'

loop_
_atom_site_label
_atom_site_type_symbol
_atom_site_fract_x
_atom_site_fract_y
_atom_site_fract_z
_atom_site_U_iso_or_equiv
_atom_site_adp_type
_atom_site_occupancy
_atom_site_site_symmetry_order
_atom_site_calc_flag
_atom_site_refinement_flags_posn
Tb01 Tb 0.68764(2) 0.59055(2) 0.24289(2) 0.01469(5) Uani 1 1 d .
O002 O 0.53608(15) 0.61705(15) 0.16318(9) 0.0212(3) Uani 1 1 d .
O003 O 0.80544(16) 0.69260(16) 0.17103(9) 0.0204(3) Uani 1 1 d .
O004 O 0.79451(15) 0.46072(14) 0.20133(9) 0.0191(3) Uani 1 1 d .
O005 O 0.52880(15) 0.39659(14) 0.19757(9) 0.0195(3) Uani 1 1 d .
O006 O 0.69153(17) 0.78115(15) 0.30465(9) 0.0223(3) Uani 1 1 d .
O007 O 0.89405(16) 0.69736(14) 0.31901(9) 0.0214(3) Uani 1 1 d .
N008 N 0.4911(2) 0.55598(18) 0.31365(11) 0.0219(4) Uani 1 1 d .
N009 N 0.6922(2) 0.49048(18) 0.34721(11) 0.0208(4) Uani 1 1 d .
N00A N 0.4490(3) 0.2767(2) 0.50331(12) 0.0406(6) Uani 1 1 d .
C00B C 0.5427(2) 0.6676(2) 0.11324(13) 0.0189(4) Uani 1 1 d .
N00C N 0.2311(3) 0.3323(2) 0.46115(13) 0.0399(6) Uani 1 1 d .
C00D C 0.6385(2) 0.2618(2) 0.16758(13) 0.0215(5) Uani 1 1 d .
H00D H 0.627690 0.180655 0.153915 0.026 Uiso 1 1 calc R
C00E C 0.7852(2) 0.7371(2) 0.12125(12) 0.0164(4) Uani 1 1 d .
C00F C 0.6614(2) 0.7281(2) 0.09140(13) 0.0205(4) Uani 1 1 d .
H00F H 0.656932 0.764084 0.054855 0.025 Uiso 1 1 calc R
C00G C 0.4114(2) 0.6615(2) 0.07399(15) 0.0279(5) Uani 1 1 d .
C00H C 0.3897(2) 0.1886(2) 0.16748(13) 0.0197(4) Uani 1 1 d .
C00I C 0.5259(2) 0.2902(2) 0.17875(12) 0.0172(4) Uani 1 1 d .
C00J C 0.7651(2) 0.3476(2) 0.17573(12) 0.0169(4) Uani 1 1 d .
C00K C 0.4728(2) 0.4831(2) 0.35742(12) 0.0219(5) Uani 1 1 d .
C00L C 0.4531(3) 0.3405(2) 0.45423(14) 0.0311(6) Uani 1 1 d .
C00M C 0.5829(3) 0.4501(2) 0.37616(13) 0.0221(5) Uani 1 1 d .
C00N C 0.9130(2) 0.8070(2) 0.09611(13) 0.0205(5) Uani 1 1 d .
C00O C 0.8814(2) 0.3088(2) 0.15625(14) 0.0232(5) Uani 1 1 d .
C00P C 0.3549(3) 0.4425(2) 0.38492(14) 0.0267(6) Uani 1 1 d .
C00Q C 0.3921(3) 0.5900(2) 0.29727(15) 0.0295(5) Uani 1 1 d .
H00Q H 0.404403 0.641677 0.268278 0.035 Uiso 1 1 calc R
C00R C 0.6873(3) 0.3584(2) 0.44582(14) 0.0324(6) Uani 1 1 d .
H00R H 0.686326 0.314665 0.478827 0.039 Uiso 1 1 calc R
C00S C 0.9177(3) 0.9026(2) 0.34757(13) 0.0251(5) Uani 1 1 d .
H00S H 0.977993 0.981769 0.365434 0.030 Uiso 1 1 calc R
C00T C 0.5747(3) 0.3811(2) 0.42552(13) 0.0264(5) Uani 1 1 d .
C00U C 0.2709(3) 0.5521(3) 0.32131(17) 0.0357(6) Uani 1 1 d .
H00U H 0.203585 0.576479 0.307565 0.043 Uiso 1 1 calc R
C00V C 0.2532(3) 0.4786(3) 0.36545(16) 0.0337(6) Uani 1 1 d .
H00V H 0.173431 0.452819 0.382398 0.040 Uiso 1 1 calc R
C00W C 1.1313(3) 0.7649(3) 0.41493(16) 0.0391(7) Uani 1 1 d .
H00A H 1.095433 0.788162 0.457521 0.059 Uiso 1 1 calc GR
H00B H 1.223611 0.781204 0.427949 0.059 Uiso 1 1 calc GR
H00C H 1.085272 0.680144 0.391681 0.059 Uiso 1 1 calc GR
C00X C 0.3449(3) 0.3684(2) 0.43373(14) 0.0309(6) Uani 1 1 d .
C00Y C 0.7848(3) 0.8838(2) 0.32769(12) 0.0222(5) Uani 1 1 d .
C00Z C 0.9653(2) 0.8088(2) 0.34215(13) 0.0224(5) Uani 1 1 d .
C010 C 0.2813(2) 0.2411(2) 0.17149(17) 0.0326(6) Uani 1 1 d .
H01A H 0.296971 0.298585 0.217796 0.049 Uiso 1 1 calc GR
H01B H 0.196731 0.177161 0.164814 0.049 Uiso 1 1 calc GR
H01C H 0.282184 0.280510 0.134391 0.049 Uiso 1 1 calc GR
C011 C 0.8877(3) 0.8431(3) 0.02820(16) 0.0345(7) Uani 1 1 d .
H01D H 0.836261 0.772139 -0.010216 0.052 Uiso 1 1 calc GR
H01E H 0.970734 0.883343 0.014592 0.052 Uiso 1 1 calc GR
H01F H 0.840344 0.896649 0.037522 0.052 Uiso 1 1 calc GR
C012 C 0.7979(3) 0.4010(2) 0.41685(14) 0.0331(6) Uani 1 1 d .
H012 H 0.873428 0.386984 0.430029 0.040 Uiso 1 1 calc R
C013 C 0.7415(3) 0.9926(2) 0.33195(14) 0.0295(5) Uani 1 1 d .
C014 C 1.1144(3) 0.8372(2) 0.36321(15) 0.0317(6) Uani 1 1 d .
C015 C 0.7971(3) 0.4660(2) 0.36701(14) 0.0268(5) Uani 1 1 d .
H015 H 0.872796 0.493371 0.346823 0.032 Uiso 1 1 calc R
C016 C 1.1664(3) 0.7964(3) 0.29365(17) 0.0380(7) Uani 1 1 d .
H01G H 1.256323 0.803821 0.305414 0.057 Uiso 1 1 calc GR
H01H H 1.162658 0.846317 0.263079 0.057 Uiso 1 1 calc GR
H01I H 1.112701 0.713698 0.268975 0.057 Uiso 1 1 calc GR
C017 C 0.3618(3) 0.0943(2) 0.09408(15) 0.0316(6) Uani 1 1 d .
H01J H 0.373192 0.133881 0.056703 0.047 Uiso 1 1 calc GR
H01K H 0.272603 0.036976 0.085878 0.047 Uiso 1 1 calc GR
H01L H 0.422198 0.052952 0.093750 0.047 Uiso 1 1 calc GR
C018 C 0.3358(4) 0.2448(3) 0.52926(15) 0.0462(9) Uani 1 1 d .
H018 H 0.328443 0.201833 0.563125 0.055 Uiso 1 1 calc R
C019 C 0.3979(4) 0.6050(4) -0.00701(19) 0.0566(10) Uani 1 1 d .
H01M H 0.467413 0.656081 -0.025670 0.085 Uiso 1 1 calc GR
H01N H 0.313660 0.596375 -0.030822 0.085 Uiso 1 1 calc GR
H01O H 0.404077 0.526927 -0.015395 0.085 Uiso 1 1 calc GR
C01A C 0.9950(3) 0.7266(3) 0.08220(18) 0.0359(7) Uani 1 1 d .
H01P H 1.009094 0.702123 0.124440 0.054 Uiso 1 1 calc GR
H01Q H 1.078846 0.771097 0.071133 0.054 Uiso 1 1 calc GR
H01R H 0.948245 0.656387 0.042335 0.054 Uiso 1 1 calc GR
C01B C 0.9878(2) 0.9206(2) 0.15746(15) 0.0309(6) Uani 1 1 d .
H01S H 0.942767 0.975888 0.160781 0.046 Uiso 1 1 calc GR
H01T H 1.075879 0.957840 0.148492 0.046 Uiso 1 1 calc GR
H01U H 0.992129 0.899768 0.201905 0.046 Uiso 1 1 calc GR
C01C C 0.9666(3) 0.3945(3) 0.1181(2) 0.0509(9) Uani 1 1 d .
H01V H 0.917340 0.383850 0.072461 0.076 Uiso 1 1 calc GR
H01W H 1.044841 0.377309 0.110579 0.076 Uiso 1 1 calc GR
H01X H 0.991194 0.476429 0.147311 0.076 Uiso 1 1 calc GR
C01D C 0.3905(3) 0.1287(3) 0.22877(17) 0.0383(7) Uani 1 1 d .
H01Y H 0.456865 0.093592 0.225639 0.058 Uiso 1 1 calc GR
H H 0.305331 0.066743 0.224262 0.058 Uiso 1 1 calc GR
HA H 0.409981 0.188543 0.274503 0.058 Uiso 1 1 calc GR
C01E C 0.2297(4) 0.2720(3) 0.50875(17) 0.0464(9) Uani 1 1 d .
H01Z H 0.153897 0.246833 0.529231 0.056 Uiso 1 1 calc R
C01F C 0.8392(3) 0.1799(3) 0.1088(2) 0.0463(8) Uani 1 1 d .
H01 H 0.788920 0.125275 0.133557 0.069 Uiso 1 1 calc GR
HB H 0.916191 0.162423 0.098014 0.069 Uiso 1 1 calc GR
HC H 0.785630 0.170266 0.064747 0.069 Uiso 1 1 calc GR
C01G C 0.6414(4) 0.9903(3) 0.3823(2) 0.0549(9) Uani 1 1 d .
H0AA H 0.567620 0.914571 0.365796 0.082 Uiso 1 1 calc GR
HD H 0.611067 1.055176 0.383122 0.082 Uiso 1 1 calc GR
HE H 0.681775 0.999788 0.430011 0.082 Uiso 1 1 calc GR
C01H C 1.1964(4) 0.9711(3) 0.4005(3) 0.0609(11) Uani 1 1 d .
H1AA H 1.164092 0.996949 0.443949 0.091 Uiso 1 1 calc GR
HF H 1.188716 1.018248 0.368780 0.091 Uiso 1 1 calc GR
HG H 1.287515 0.981968 0.412002 0.091 Uiso 1 1 calc GR
C01I C 0.4127(4) 0.7885(4) 0.0829(3) 0.0682(13) Uani 1 1 d .
H2AA H 0.414397 0.826136 0.132676 0.102 Uiso 1 1 calc GR
HH H 0.334712 0.784005 0.054430 0.102 Uiso 1 1 calc GR
HI H 0.489849 0.835318 0.067041 0.102 Uiso 1 1 calc GR
C01J C 0.6812(4) 0.9783(3) 0.25635(18) 0.0524(9) Uani 1 1 d .
H3AA H 0.747532 0.984003 0.225834 0.079 Uiso 1 1 calc GR
HJ H 0.647389 1.040970 0.256995 0.079 Uiso 1 1 calc GR
HK H 0.610325 0.900881 0.238165 0.079 Uiso 1 1 calc GR
C01K C 0.8589(4) 1.1148(3) 0.3590(3) 0.0545(10) Uani 1 1 d .
H4AA H 0.890360 1.129896 0.409134 0.082 Uiso 1 1 calc GR
HL H 0.830587 1.178059 0.352803 0.082 Uiso 1 1 calc GR
HM H 0.928911 1.112541 0.331879 0.082 Uiso 1 1 calc GR
C01L C 0.2961(3) 0.5877(7) 0.1010(3) 0.113(3) Uani 1 1 d .
HN H 0.299047 0.509086 0.096263 0.170 Uiso 1 1 calc GR
HO H 0.215569 0.579574 0.073296 0.170 Uiso 1 1 calc GR
H5AA H 0.299437 0.626727 0.150773 0.170 Uiso 1 1 calc GR
C01M C 0.9603(4) 0.3201(5) 0.2267(2) 0.0707(14) Uani 1 1 d .
H6AA H 0.994820 0.402884 0.255545 0.106 Uiso 1 1 calc GR
HP H 1.032128 0.293597 0.216919 0.106 Uiso 1 1 calc GR
HQ H 0.903853 0.270814 0.252206 0.106 Uiso 1 1 calc GR

loop_
_atom_site_aniso_label
_atom_site_aniso_U_11
_atom_site_aniso_U_22
_atom_site_aniso_U_33
_atom_site_aniso_U_23
_atom_site_aniso_U_13
_atom_site_aniso_U_12
Tb01 0.01612(8) 0.01225(7) 0.01800(7) 0.00766(5) 0.00545(5) 0.00530(5)
O002 0.0184(8) 0.0227(8) 0.0262(8) 0.0129(7) 0.0068(6) 0.0076(7)
O003 0.0166(8) 0.0242(9) 0.0248(8) 0.0150(7) 0.0054(6) 0.0070(7)
O004 0.0147(7) 0.0168(8) 0.0243(8) 0.0053(6) 0.0048(6) 0.0041(6)
O005 0.0155(7) 0.0145(7) 0.0293(9) 0.0074(6) 0.0061(6) 0.0054(6)
O006 0.0276(9) 0.0188(8) 0.0248(8) 0.0093(7) 0.0090(7) 0.0107(7)
O007 0.0250(8) 0.0143(7) 0.0234(8) 0.0058(6) -0.0005(6) 0.0061(6)
N008 0.0283(10) 0.0179(9) 0.0242(10) 0.0098(8) 0.0121(8) 0.0102(8)
N009 0.0309(11) 0.0167(9) 0.0180(9) 0.0072(7) 0.0061(8) 0.0105(8)
N00A 0.0749(18) 0.0204(11) 0.0193(11) 0.0085(9) 0.0118(11) 0.0064(11)
C00B 0.0166(10) 0.0175(11) 0.0217(11) 0.0061(9) 0.0035(8) 0.0048(9)
N00C 0.0526(15) 0.0243(11) 0.0311(12) 0.0048(10) 0.0256(11) -0.0012(10)
C00D 0.0192(11) 0.0146(11) 0.0315(13) 0.0069(9) 0.0052(9) 0.0069(9)
C00E 0.0145(10) 0.0161(11) 0.0174(10) 0.0047(8) 0.0043(8) 0.0038(8)
C00F 0.0199(11) 0.0217(11) 0.0212(11) 0.0125(9) 0.0041(9) 0.0046(9)
C00G 0.0166(11) 0.0330(14) 0.0347(14) 0.0142(11) 0.0003(9) 0.0075(10)
C00H 0.0153(10) 0.0163(10) 0.0256(11) 0.0082(9) 0.0028(8) 0.0022(8)
C00I 0.0169(10) 0.0162(10) 0.0170(10) 0.0064(8) 0.0027(8) 0.0033(8)
C00J 0.0169(10) 0.0180(10) 0.0187(10) 0.0077(8) 0.0060(8) 0.0078(8)
C00K 0.0325(13) 0.0137(10) 0.0189(11) 0.0048(8) 0.0106(9) 0.0067(9)
C00L 0.0577(19) 0.0132(11) 0.0173(12) 0.0056(9) 0.0148(12) 0.0046(11)
C00M 0.0380(14) 0.0115(10) 0.0157(11) 0.0046(8) 0.0073(10) 0.0069(10)
C00N 0.0159(10) 0.0246(12) 0.0232(11) 0.0135(9) 0.0078(8) 0.0047(9)
C00O 0.0179(11) 0.0256(12) 0.0307(13) 0.0107(10) 0.0089(9) 0.0109(10)
C00P 0.0359(14) 0.0173(12) 0.0237(12) 0.0038(9) 0.0156(11) 0.0057(10)
C00Q 0.0341(14) 0.0280(13) 0.0382(14) 0.0170(11) 0.0184(11) 0.0184(11)
C00R 0.0623(18) 0.0204(12) 0.0197(12) 0.0101(10) 0.0061(11) 0.0188(12)
C00S 0.0332(13) 0.0134(11) 0.0253(12) 0.0041(9) 0.0029(10) 0.0060(10)
C00T 0.0491(15) 0.0129(11) 0.0162(11) 0.0043(9) 0.0083(10) 0.0096(10)
C00U 0.0318(14) 0.0379(15) 0.0461(17) 0.0141(13) 0.0199(13) 0.0197(13)
C00V 0.0309(14) 0.0315(14) 0.0391(15) 0.0088(12) 0.0218(12) 0.0098(11)
C00W 0.0400(16) 0.0479(18) 0.0281(14) 0.0047(12) -0.0063(12) 0.0211(14)
C00X 0.0469(16) 0.0151(11) 0.0223(12) 0.0011(9) 0.0163(11) 0.0024(11)
C00Y 0.0367(13) 0.0168(11) 0.0182(11) 0.0081(9) 0.0110(10) 0.0128(10)
C00Z 0.0285(12) 0.0182(11) 0.0189(11) 0.0042(9) 0.0007(9) 0.0080(9)
C010 0.0128(11) 0.0261(13) 0.0526(18) 0.0059(12) 0.0049(11) 0.0032(10)
C011 0.0270(13) 0.0510(18) 0.0329(15) 0.0299(14) 0.0119(11) 0.0099(12)
C012 0.0527(17) 0.0263(13) 0.0266(13) 0.0067(10) 0.0014(12) 0.0240(13)
C013 0.0454(15) 0.0196(12) 0.0299(13) 0.0082(10) 0.0096(11) 0.0184(11)
C014 0.0278(13) 0.0250(13) 0.0352(14) 0.0028(11) -0.0063(11) 0.0075(11)
C015 0.0382(15) 0.0247(13) 0.0237(12) 0.0087(10) 0.0061(11) 0.0178(12)
C016 0.0289(14) 0.0479(18) 0.0441(17) 0.0229(14) 0.0054(12) 0.0160(13)
C017 0.0230(12) 0.0246(13) 0.0357(14) -0.0004(11) 0.0038(10) 0.0014(10)
C018 0.081(2) 0.0199(13) 0.0228(14) 0.0081(11) 0.0184(15) -0.0028(15)
C019 0.0428(19) 0.082(3) 0.0395(19) 0.0051(18) -0.0130(14) 0.0287(19)
C01A 0.0308(14) 0.0452(17) 0.0466(17) 0.0245(14) 0.0237(13) 0.0211(13)
C01B 0.0214(12) 0.0284(14) 0.0356(14) 0.0130(11) 0.0052(10) -0.0021(10)
C01C 0.0480(18) 0.0401(17) 0.084(3) 0.0287(17) 0.0509(19) 0.0246(15)
C01D 0.0253(13) 0.0404(16) 0.0454(17) 0.0269(14) 0.0033(12) -0.0022(12)
C01E 0.069(2) 0.0218(14) 0.0326(16) 0.0034(12) 0.0301(15) -0.0034(14)
C01F 0.0361(16) 0.0292(15) 0.076(2) 0.0064(15) 0.0256(16) 0.0176(13)
C01G 0.080(3) 0.052(2) 0.058(2) 0.0205(17) 0.036(2) 0.046(2)
C01H 0.0376(18) 0.0269(16) 0.096(3) 0.0035(18) -0.0251(19) 0.0013(14)
C01I 0.051(2) 0.056(2) 0.091(3) -0.004(2) -0.022(2) 0.035(2)
C01J 0.088(3) 0.053(2) 0.0393(17) 0.0170(15) 0.0069(17) 0.052(2)
C01K 0.062(2) 0.0223(15) 0.081(3) 0.0099(16) 0.011(2) 0.0211(16)
C01L 0.0151(15) 0.215(7) 0.134(5) 0.142(5) 0.007(2) 0.010(2)
C01M 0.052(2) 0.140(4) 0.044(2) 0.017(2) 0.0026(16) 0.073(3)

loop_
_atom_type_symbol
_atom_type_description
_atom_type_scat_dispersion_real
_atom_type_scat_dispersion_imag
_atom_type_scat_source
C C 0.0033 0.0016 'International Tables Vol C Tables 4.2.6.8 and 6.1.1.4'
H H 0.0000 0.0000 'International Tables Vol C Tables 4.2.6.8 and 6.1.1.4'
N N 0.0061 0.0033 'International Tables Vol C Tables 4.2.6.8 and 6.1.1.4'
O O 0.0106 0.0060 'International Tables Vol C Tables 4.2.6.8 and 6.1.1.4'
Tb Tb -0.1723 4.1537 'International Tables Vol C Tables 4.2.6.8 and 6.1.1.4'

loop_
_exptl_crystal_face_index_h
_exptl_crystal_face_index_k
_exptl_crystal_face_index_l
_exptl_crystal_face_perp_dist
-14 8 -9 0.1699
4 2 -27 0.1351
-3 -3 27 0.0789
-4 -2 27 0.0769
15 -6 -6 0.2449
2 3 -27 0.1324
-14 1 -6 0.1772
4 -17 3 0.1153
14 -4 7 0.2556
-4 17 -3 0.1296

loop_
_geom_angle_atom_site_label_1
_geom_angle_atom_site_label_2
_geom_angle_atom_site_label_3
_geom_angle
O002 Tb01 O007 141.23(6)
O002 Tb01 N008 81.06(6)
O002 Tb01 N009 140.13(6)
O003 Tb01 O002 72.83(6)
O003 Tb01 O004 82.31(6)
O003 Tb01 O005 122.35(6)
O003 Tb01 O006 83.48(6)
O003 Tb01 O007 79.13(6)
O003 Tb01 N008 147.69(6)
O003 Tb01 N009 147.01(6)
O004 Tb01 O002 120.48(6)
O004 Tb01 O005 71.95(5)
O004 Tb01 O006 151.13(6)
O004 Tb01 O007 80.57(5)
O004 Tb01 N008 128.26(6)
O004 Tb01 N009 77.53(6)
O005 Tb01 O002 77.52(6)
O005 Tb01 O006 136.46(6)
O005 Tb01 O007 141.08(5)
O005 Tb01 N008 68.01(6)
O005 Tb01 N009 75.44(6)
O006 Tb01 O002 78.48(6)
O006 Tb01 O007 72.13(6)
O006 Tb01 N008 72.76(6)
O006 Tb01 N009 102.14(6)
O007 Tb01 N008 112.60(6)
O007 Tb01 N009 72.05(6)
N008 Tb01 N009 61.87(6)
C00B O002 Tb01 136.08(14)
C00E O003 Tb01 138.52(15)
C00J O004 Tb01 137.94(14)
C00I O005 Tb01 137.46(14)
C00Y O006 Tb01 132.07(15)
C00Z O007 Tb01 132.55(15)
C00K N008 Tb01 121.07(15)
C00Q N008 Tb01 120.15(16)
C00Q N008 C00K 117.5(2)
C00M N009 Tb01 120.12(16)
C015 N009 Tb01 121.06(17)
C015 N009 C00M 118.4(2)
C018 N00A C00L 115.0(3)
O002 C00B C00F 124.0(2)
O002 C00B C00G 117.6(2)
C00F C00B C00G 118.4(2)
C01E N00C C00X 116.4(3)
C00I C00D H00D 118.0
C00J C00D H00D 118.0
C00J C00D C00I 124.0(2)
O003 C00E C00F 124.6(2)
O003 C00E C00N 113.8(2)
C00F C00E C00N 121.6(2)
C00B C00F H00F 118.1
C00E C00F C00B 123.8(2)
C00E C00F H00F 118.1
C019 C00G C00B 109.7(2)
C019 C00G C01I 106.0(3)
C01I C00G C00B 110.2(2)
C01L C00G C00B 110.8(2)
C01L C00G C019 109.0(4)
C01L C00G C01I 111.0(4)
C00I C00H C017 111.00(19)
C00I C00H C01D 107.54(19)
C010 C00H C00I 110.01(19)
C010 C00H C017 109.1(2)
C010 C00H C01D 109.2(2)
C017 C00H C01D 110.0(2)
O005 C00I C00D 123.5(2)
O005 C00I C00H 116.45(19)
C00D C00I C00H 120.0(2)
O004 C00J C00D 123.7(2)
O004 C00J C00O 115.55(19)
C00D C00J C00O 120.7(2)
N008 C00K C00M 116.6(2)
N008 C00K C00P 122.7(2)
C00P C00K C00M 120.7(2)
N00A C00L C00T 117.8(3)
N00A C00L C00X 121.2(3)
C00X C00L C00T 120.9(2)
N009 C00M C00K 117.8(2)
N009 C00M C00T 122.3(3)
C00T C00M C00K 119.9(2)
C011 C00N C00E 113.7(2)
C011 C00N C01A 109.3(2)
C01A C00N C00E 107.9(2)
C01B C00N C00E 106.80(19)
C01B C00N C011 108.9(2)
C01B C00N C01A 110.1(2)
C01C C00O C00J 108.5(2)
C01C C00O C01F 109.2(3)
C01F C00O C00J 113.9(2)
C01M C00O C00J 106.7(2)
C01M C00O C01C 110.0(3)
C01M C00O C01F 108.4(3)
C00K C00P C00X 119.4(3)
C00V C00P C00K 117.9(2)
C00V C00P C00X 122.7(2)
N008 C00Q H00Q 118.3
N008 C00Q C00U 123.5(2)
C00U C00Q H00Q 118.3
C00T C00R H00R 120.3
C012 C00R H00R 120.3
C012 C00R C00T 119.4(2)
C00Y C00S H00S 118.1
C00Y C00S C00Z 123.8(2)
C00Z C00S H00S 118.1
C00M C00T C00L 119.0(3)
C00R C00T C00L 123.2(2)
C00R C00T C00M 117.8(2)
C00Q C00U H00U 120.7
C00V C00U C00Q 118.7(3)
C00V C00U H00U 120.7
C00P C00V H00V 120.1
C00U C00V C00P 119.7(2)
C00U C00V H00V 120.1
H00A C00W H00B 109.5
H00A C00W H00C 109.5
H00B C00W H00C 109.5
C014 C00W H00A 109.5
C014 C00W H00B 109.5
C014 C00W H00C 109.5
N00C C00X C00L 121.4(3)
N00C C00X C00P 118.6(3)
C00L C00X C00P 120.0(2)
O006 C00Y C00S 124.9(2)
O006 C00Y C013 114.6(2)
C00S C00Y C013 120.5(2)
O007 C00Z C00S 124.6(2)
O007 C00Z C014 114.8(2)
C00S C00Z C014 120.6(2)
C00H C010 H01A 109.5
C00H C010 H01B 109.5
C00H C010 H01C 109.5
H01A C010 H01B 109.5
H01A C010 H01C 109.5
H01B C010 H01C 109.5
C00N C011 H01D 109.5
C00N C011 H01E 109.5
C00N C011 H01F 109.5
H01D C011 H01E 109.5
H01D C011 H01F 109.5
H01E C011 H01F 109.5
C00R C012 H012 120.3
C00R C012 C015 119.4(3)
C015 C012 H012 120.3
C01G C013 C00Y 109.4(2)
C01G C013 C01K 108.8(3)
C01J C013 C00Y 106.6(2)
C01J C013 C01G 110.8(3)
C01J C013 C01K 108.8(3)
C01K C013 C00Y 112.4(2)
C00W C014 C00Z 108.8(2)
C00W C014 C016 109.6(2)
C00W C014 C01H 107.8(3)
C016 C014 C00Z 107.3(2)
C016 C014 C01H 109.2(3)
C01H C014 C00Z 114.0(2)
N009 C015 C012 122.7(3)
N009 C015 H015 118.6
C012 C015 H015 118.6
C014 C016 H01G 109.5
C014 C016 H01H 109.5
C014 C016 H01I 109.5
H01G C016 H01H 109.5
H01G C016 H01I 109.5
H01H C016 H01I 109.5
C00H C017 H01J 109.5
C00H C017 H01K 109.5
C00H C017 H01L 109.5
H01J C017 H01K 109.5
H01J C017 H01L 109.5
H01K C017 H01L 109.5
N00A C018 H018 118.2
N00A C018 C01E 123.6(3)
C01E C018 H018 118.2
C00G C019 H01M 109.5
C00G C019 H01N 109.5
C00G C019 H01O 109.5
H01M C019 H01N 109.5
H01M C019 H01O 109.5
H01N C019 H01O 109.5
C00N C01A H01P 109.5
C00N C01A H01Q 109.5
C00N C01A H01R 109.5
H01P C01A H01Q 109.5
H01P C01A H01R 109.5
H01Q C01A H01R 109.5
C00N C01B H01S 109.5
C00N C01B H01T 109.5
C00N C01B H01U 109.5
H01S C01B H01T 109.5
H01S C01B H01U 109.5
H01T C01B H01U 109.5
C00O C01C H01V 109.5
C00O C01C H01W 109.5
C00O C01C H01X 109.5
H01V C01C H01W 109.5
H01V C01C H01X 109.5
H01W C01C H01X 109.5
C00H C01D H01Y 109.5
C00H C01D H 109.5
C00H C01D HA 109.5
H01Y C01D H 109.5
H01Y C01D HA 109.5
H C01D HA 109.5
N00C C01E C018 122.4(3)
N00C C01E H01Z 118.8
C018 C01E H01Z 118.8
C00O C01F H01 109.5
C00O C01F HB 109.5
C00O C01F HC 109.5
H01 C01F HB 109.5
H01 C01F HC 109.5
HB C01F HC 109.5
C013 C01G H0AA 109.5
C013 C01G HD 109.5
C013 C01G HE 109.5
H0AA C01G HD 109.5
H0AA C01G HE 109.5
HD C01G HE 109.5
C014 C01H H1AA 109.5
C014 C01H HF 109.5
C014 C01H HG 109.5
H1AA C01H HF 109.5
H1AA C01H HG 109.5
HF C01H HG 109.5
C00G C01I H2AA 109.5
C00G C01I HH 109.5
C00G C01I HI 109.5
H2AA C01I HH 109.5
H2AA C01I HI 109.5
HH C01I HI 109.5
C013 C01J H3AA 109.5
C013 C01J HJ 109.5
C013 C01J HK 109.5
H3AA C01J HJ 109.5
H3AA C01J HK 109.5
HJ C01J HK 109.5
C013 C01K H4AA 109.5
C013 C01K HL 109.5
C013 C01K HM 109.5
H4AA C01K HL 109.5
H4AA C01K HM 109.5
HL C01K HM 109.5
C00G C01L HN 109.5
C00G C01L HO 109.5
C00G C01L H5AA 109.5
HN C01L HO 109.5
HN C01L H5AA 109.5
HO C01L H5AA 109.5
C00O C01M H6AA 109.5
C00O C01M HP 109.5
C00O C01M HQ 109.5
H6AA C01M HP 109.5
H6AA C01M HQ 109.5
HP C01M HQ 109.5

loop_
_geom_bond_atom_site_label_1
_geom_bond_atom_site_label_2
_geom_bond_distance
Tb01 O002 2.3469(16)
Tb01 O003 2.2705(16)
Tb01 O004 2.3098(15)
Tb01 O005 2.3220(15)
Tb01 O006 2.3412(16)
Tb01 O007 2.3559(16)
Tb01 N008 2.5914(19)
Tb01 N009 2.619(2)
O002 C00B 1.266(3)
O003 C00E 1.263(3)
O004 C00J 1.272(3)
O005 C00I 1.258(3)
O006 C00Y 1.269(3)
O007 C00Z 1.266(3)
N008 C00K 1.355(3)
N008 C00Q 1.331(3)
N009 C00M 1.343(3)
N009 C015 1.335(3)
N00A C00L 1.368(3)
N00A C018 1.333(4)
C00B C00F 1.406(3)
C00B C00G 1.546(3)
N00C C00X 1.358(3)
N00C C01E 1.316(4)
C00D H00D 0.9300
C00D C00I 1.404(3)
C00D C00J 1.390(3)
C00E C00F 1.390(3)
C00E C00N 1.547(3)
C00F H00F 0.9300
C00G C019 1.529(4)
C00G C01I 1.523(5)
C00G C01L 1.488(4)
C00H C00I 1.537(3)
C00H C010 1.528(3)
C00H C017 1.535(3)
C00H C01D 1.545(3)
C00J C00O 1.540(3)
C00K C00M 1.446(4)
C00K C00P 1.403(3)
C00L C00T 1.448(4)
C00L C00X 1.398(5)
C00M C00T 1.415(3)
C00N C011 1.527(4)
C00N C01A 1.536(4)
C00N C01B 1.518(4)
C00O C01C 1.523(4)
C00O C01F 1.517(4)
C00O C01M 1.515(4)
C00P C00V 1.392(4)
C00P C00X 1.451(4)
C00Q H00Q 0.9300
C00Q C00U 1.395(4)
C00R H00R 0.9300
C00R C00T 1.403(4)
C00R C012 1.358(4)
C00S H00S 0.9300
C00S C00Y 1.398(4)
C00S C00Z 1.404(3)
C00U H00U 0.9300
C00U C00V 1.367(4)
C00V H00V 0.9300
C00W H00A 0.9600
C00W H00B 0.9600
C00W H00C 0.9600
C00W C014 1.534(4)
C00Y C013 1.550(3)
C00Z C014 1.545(4)
C010 H01A 0.9600
C010 H01B 0.9600
C010 H01C 0.9600
C011 H01D 0.9600
C011 H01E 0.9600
C011 H01F 0.9600
C012 H012 0.9300
C012 C015 1.399(4)
C013 C01G 1.512(4)
C013 C01J 1.510(4)
C013 C01K 1.541(5)
C014 C016 1.536(4)
C014 C01H 1.534(4)
C015 H015 0.9300
C016 H01G 0.9600
C016 H01H 0.9600
C016 H01I 0.9600
C017 H01J 0.9600
C017 H01K 0.9600
C017 H01L 0.9600
C018 H018 0.9300
C018 C01E 1.371(6)
C019 H01M 0.9600
C019 H01N 0.9600
C019 H01O 0.9600
C01A H01P 0.9600
C01A H01Q 0.9600
C01A H01R 0.9600
C01B H01S 0.9600
C01B H01T 0.9600
C01B H01U 0.9600
C01C H01V 0.9600
C01C H01W 0.9600
C01C H01X 0.9600
C01D H01Y 0.9600
C01D H 0.9600
C01D HA 0.9600
C01E H01Z 0.9300
C01F H01 0.9600
C01F HB 0.9600
C01F HC 0.9600
C01G H0AA 0.9600
C01G HD 0.9600
C01G HE 0.9600
C01H H1AA 0.9600
C01H HF 0.9600
C01H HG 0.9600
C01I H2AA 0.9600
C01I HH 0.9600
C01I HI 0.9600
C01J H3AA 0.9600
C01J HJ 0.9600
C01J HK 0.9600
C01K H4AA 0.9600
C01K HL 0.9600
C01K HM 0.9600
C01L HN 0.9600
C01L HO 0.9600
C01L H5AA 0.9600
C01M H6AA 0.9600
C01M HP 0.9600
C01M HQ 0.9600

loop_
_exptl_oxdiff_crystal_face_indexfrac_h
_exptl_oxdiff_crystal_face_indexfrac_k
_exptl_oxdiff_crystal_face_indexfrac_l
_exptl_oxdiff_crystal_face_x
_exptl_oxdiff_crystal_face_y
_exptl_oxdiff_crystal_face_z
-14.1451 7.5507 -9.0408 0.0000 -0.0707 0.9975
4.3578 1.9761 -26.6497 -0.0006 -0.9990 0.0443
-2.7397 -2.7609 27.1441 0.0006 0.9884 -0.1520
-3.5640 -2.3671 26.9332 0.0006 0.9952 -0.0976
15.2109 -5.8627 -5.7193 -0.0003 -0.4595 -0.8882
1.5834 3.2931 -27.3015 -0.0006 -0.9740 0.2266
-13.7322 1.2730 -6.2586 0.3642 -0.0002 0.9313
4.0327 -17.1152 3.4036 0.9499 -0.0006 -0.3125
14.3497 -4.1965 6.8081 -0.1996 0.0001 -0.9799
-3.5249 17.0239 -3.1681 -0.9606 0.0006 0.2779
